data_1548982
loop_
_publ_author_name
'Lu, Zhenzhong'
'Godfrey, Harry G. W.'
'da Silva, Ivan'
'Cheng, Yongqiang'
'Savage, Mathew'
'Manuel, Pascal'
'Rudi\'c, Svemir'
'Ramirez-Cuesta, Anibal J'
'Yang, Sihai'
'Schr\"oder, Martin'

_publ_section_title
;
 Direct observation of supramolecular binding of light hydrocarbons in
 vanadium(iii) and (iv) metal-organic framework materials.
;
_journal_issue 13
_journal_name_full 'Chemical science'
_journal_page_first 3401
_journal_page_last 3408
_journal_paper_doi 10.1039/c8sc00330k
_journal_volume 9
_journal_year 2018
_chemical_formula_moiety 'C8 H4 O5 V, 0.517(C4 D12)'
_chemical_formula_sum 'C10.07 H4 D6.2 O5 V'
_chemical_formula_weight 268.36
_chemical_name_common MFM-300V3-1.0C2D6
_space_group_IT_number 98
_space_group_name_Hall 'I 4bw 2bw'
_space_group_name_H-M_alt 'I 41 2 2'
_symmetry_cell_setting tetragonal
_symmetry_Int_Tables_number 98
_symmetry_space_group_name_Hall 'I 4bw 2bw'
_symmetry_space_group_name_H-M 'I 41 2 2'
_cell_angle_alpha 90
_cell_angle_beta 90
_cell_angle_gamma 90
_cell_formula_units_Z 8
_cell_length_a 15.1661(3)
_cell_length_b 15.1661(3)
_cell_length_c 12.0725(3)
_cell_measurement_temperature 7
_cell_volume 2776.80(10)
_computing_cell_refinement 'Bruker Topas 4.2'
_computing_data_reduction 'Bruker Topas 4.2'
_computing_molecular_graphics 'CrystalImpact Diamond 3.2'
_computing_structure_refinement 'Bruker Topas 4.2'
_computing_structure_solution 'Bruker Topas 4.2'
_diffrn_ambient_temperature 7
_diffrn_detector '1520 pixellated 3He tubes'
_diffrn_measurement_device_type 'ISIS WISH diffractometer'
_diffrn_radiation_probe neutron
_diffrn_radiation_type neutron
_diffrn_source 'ISIS TS2'
_diffrn_source_type 'ISIS WISH diffractometer'
_pd_char_colour 'Green powder'
_pd_instr_dist_spec/detc 2200
_pd_instr_dist_src/spec 40000
_pd_instr_location
; 
WISH is situated on E8 of the second target station of the ISIS neutron source,
located at the Rutherford Appleton Laboratory, Didcot, UK.
;
_pd_meas_2theta_fixed 10-70
_pd_meas_scan_method tof
_pd_proc_ls_prof_R_factor 1.92
_pd_proc_ls_prof_wR_expected 1.32
_pd_proc_ls_prof_wR_factor 1.98
_pd_spec_mounting
;                                       
ISIS vanadium sample can equipped with gas handling equipment 
and cartridge heaters, sealed with compressed indium wire.
;
_pd_spec_mount_mode transmission
_pd_spec_shape cylinder
_pd_spec_size_axial '65 mm'
_pd_spec_size_thick '8 mm'
_refine_ls_goodness_of_fit_all 1.49
_cod_data_source_file c8sc00330k3.cif
_cod_data_source_block MFM-300V3-1.0C2D6
_cod_depositor_comments 'Adding full bibliography for 1548977--1548983.cif.'
_cod_original_cell_volume 2776.80(13)
_cod_original_formula_sum 'C10.07 H4 D6.20 O5 V'
_cod_database_code 1548982

loop_
_space_group_symop_id
_space_group_symop_operation_xyz
1 x,y,z
2 -y,1/2+x,1/4+z
3 1/2-x,1/2-y,1/2+z
4 1/2+y,-x,3/4+z
5 x,1/2-y,1/4-z
6 1/2+y,1/2+x,1/2-z
7 1/2-x,y,3/4-z
8 -y,-x,-z
9 1/2+x,1/2+y,1/2+z
10 1/2-y,x,3/4+z
11 -x,-y,z
12 y,1/2-x,1/4+z
13 1/2+x,-y,3/4-z
14 y,x,-z
15 -x,1/2+y,1/4-z
16 1/2-y,1/2-x,1/2-z

loop_
_atom_site_label
_atom_site_type_symbol
_atom_site_symmetry_multiplicity
_atom_site_fract_x
_atom_site_fract_y
_atom_site_fract_z
_atom_site_occupancy
_atom_site_B_iso_or_equiv
V V 8 0.6929 0.3071 0.5 1 0(2)
O1 O 8 0.7547(5) 0.25 0.625 1 3.86(13)
O2 O 16 0.6185(6) 0.3843(7) 0.6073(5) 1 3.86(13)
O3 O 16 0.5955(7) 0.2872(4) 0.7516(6) 1 3.86(13)
C1 C 16 0.5875(5) 0.3634(4) 0.7039(4) 1 1.24(7)
C2 C 16 0.53948(16) 0.43129(14) 0.7640(4) 1 1.24(7)
C3 C 8 0.5 0.5 0.7065(4) 1 1.24(7)
C4 C 16 0.53948(16) 0.43129(14) 0.8790(3) 1 1.24(7)
C5 C 8 0.5 0.5 0.9364(3) 1 1.24(7)
H1 H 8 0.8141(10) 0.25 0.625 1 3.86(13)
H3 H 8 0.5 0.5 0.6223(7) 1 1.24(7)
H4 H 16 0.5684(3) 0.3809(4) 0.9211(4) 1 1.24(7)
C1_1 C 16 0.395(7) 0.281(13) 0.198(8) 0.244(3) 6.7(4)
C2_1 C 16 0.472(7) 0.232(13) 0.145(8) 0.244(3) 6.7(4)
D1_1 D 16 0.3328(13) 0.25(3) 0.17(4) 0.244(3) 6.7(4)
D2_1 D 16 0.40(2) 0.28(5) 0.288(7) 0.244(3) 6.7(4)
D3_1 D 16 0.40(3) 0.351(11) 0.17(5) 0.244(3) 6.7(4)
D4_1 D 16 0.5348(13) 0.26(3) 0.17(4) 0.244(3) 6.7(4)
D5_1 D 16 0.47(3) 0.162(11) 0.17(5) 0.244(3) 6.7(4)
D6_1 D 16 0.47(2) 0.24(5) 0.054(7) 0.244(3) 6.7(4)
C1_2 C 16 0.594(6) 0.686(6) 0.492(2) 0.273(3) 12.1(5)
C2_2 C 16 0.659(6) 0.612(6) 0.460(2) 0.273(3) 12.1(5)
D1_2 D 16 0.526(2) 0.663(17) 0.48(5) 0.273(3) 12.1(5)
D2_2 D 16 0.60(4) 0.70(3) 0.579(17) 0.273(3) 12.1(5)
D3_2 D 16 0.61(3) 0.743(15) 0.44(4) 0.273(3) 12.1(5)
D4_2 D 16 0.726(2) 0.635(17) 0.47(5) 0.273(3) 12.1(5)
D5_2 D 16 0.65(3) 0.554(15) 0.51(4) 0.273(3) 12.1(5)
D6_2 D 16 0.65(4) 0.59(3) 0.373(17) 0.273(3) 12.1(5)

loop_
_geom_angle_atom_site_label_1
_geom_angle_atom_site_label_2
_geom_angle_atom_site_label_3
_geom_angle
_geom_angle_site_symmetry_1
_geom_angle_site_symmetry_3
_geom_angle_publ_flag
O1 V O2 91.6(2) . . yes
O1 V O1 99.64(16) . 4_564 yes
O1 V O3 88.7(3) . 4_564 yes
O1 V O3 92.5(3) . 5_556 yes
O1 V O2 168.7(2) . 8_666 yes
O1 V O2 168.7(2) 4_564 . yes
O2 V O3 88.1(4) . 4_564 yes
O2 V O3 90.4(4) . 5_556 yes
O2 V O2 77.1(3) . 8_666 yes
O1 V O3 92.5(3) 4_564 4_564 yes
O1 V O3 88.7(3) 4_564 5_556 yes
O1 V O2 91.6(2) 4_564 8_666 yes
O3 V O3 178.2(3) 4_564 5_556 yes
O2 V O3 90.4(4) 8_666 4_564 yes
O2 V O3 88.1(4) 8_666 5_556 yes
V O1 V 123.4(4) . 2_645 yes
V O2 C1 128.3(7) . . yes
V O3 C1 133.1(7) 2_645 . yes
V O1 H1 118.31(19) . . no
V O1 H1 118.31(19) 2_645 . no
O2 C1 O3 125.7(8) . . yes
O2 C1 C2 117.2(6) . . yes
O3 C1 C2 117.1(5) . . yes
C1 C2 C3 119.9(4) . . no
C3 C2 C4 120.0(3) . . no
C1 C2 C4 119.9(3) . . no
C2 C3 C2 120.0(4) . 11_665 no
C2 C4 C5 120.0(2) . . no
C4 C5 C5 119.97(19) 11_665 8_667 no
C4 C5 C5 119.97(19) . 8_667 no
C4 C5 C4 120.1(3) . 11_665 no
C2 C3 H3 120.0(2) . . no
C2 C3 H3 120.0(2) 11_665 . no
C2 C4 H4 120.0(4) . . no
C5 C4 H4 120.1(4) . . no
C2_1 C1_1 C2_1 26(9) . 5_555 no
C1_1 C2_1 C1_1 78(8) . 5_555 no
C1_1 C2_1 C2_1 85(18) . 5_555 no
C1_1 C2_1 C2_1 69(14) 5_555 5_555 no
C2_1 C1_1 D1_1 109.00 . . yes
C2_1 C1_1 D2_1 111.00 . . yes
C2_1 C1_1 D3_1 107.00 . . yes
C2_1 C1_1 D6_1 29.00 . 5_555 yes
D1_1 C1_1 D2_1 111.00 . . yes
D1_1 C1_1 D3_1 112.00 . . yes
C2_1 C1_1 D1_1 110.00 5_555 . yes
D1_1 C1_1 D6_1 134.00 . 5_555 yes
D2_1 C1_1 D3_1 108.00 . . yes
C2_1 C1_1 D2_1 129(19) 5_555 . yes
D2_1 C1_1 D6_1 87.00 . 5_555 yes
C2_1 C1_1 D3_1 82.00 5_555 . yes
D3_1 C1_1 D6_1 101.00 . 5_555 yes
C2_1 C1_1 D6_1 43(10) 5_555 5_555 yes
C1_1 C2_1 D4_1 111.00 . . yes
C1_1 C2_1 D5_1 109.00 . . yes
C1_1 C2_1 D6_1 110.00 . . yes
C1_1 C2_1 D4_1 144.00 . 5_555 yes
C1_1 C2_1 D6_1 49.00 . 5_555 yes
D4_1 C2_1 D5_1 109.00 . . yes
D4_1 C2_1 D6_1 105.00 . . yes
C1_1 C2_1 D4_1 150.00 5_555 . yes
C2_1 C2_1 D4_1 84.00 5_555 . yes
D4_1 C2_1 D4_1 58.00 . 5_555 yes
D4_1 C2_1 D6_1 66.00 . 5_555 yes
D5_1 C2_1 D6_1 112.00 . . yes
C1_1 C2_1 D5_1 93.00 5_555 . yes
C2_1 C2_1 D5_1 154.00 5_555 . yes
D4_1 C2_1 D5_1 107.00 5_555 . yes
D5_1 C2_1 D6_1 109.00 . 5_555 yes
C1_1 C2_1 D6_1 46.00 5_555 . yes
C2_1 C2_1 D6_1 42.00 5_555 . yes
D4_1 C2_1 D6_1 52.00 5_555 . yes
D6_1 C2_1 D6_1 139.00 . 5_555 yes
C1_1 C2_1 D4_1 97.00 5_555 5_555 yes
C1_1 C2_1 D6_1 127.00 5_555 5_555 yes
C2_1 C2_1 D4_1 61.00 5_555 5_555 yes
C2_1 C2_1 D6_1 97.00 5_555 5_555 yes
D4_1 C2_1 D6_1 120.00 5_555 5_555 yes
C2_2 C1_2 C2_2 65(8) . 14_556 no
C1_2 C2_2 C1_2 115(8) . 14_556 no
C1_2 C2_2 C2_2 29(3) . 14_556 no
C1_2 C2_2 C2_2 86(7) 14_556 14_556 no
C2_2 C1_2 D1_2 110(16) . . yes
C2_2 C1_2 D2_2 110.00 . . yes
C2_2 C1_2 D3_2 107.00 . . yes
C2_2 C1_2 D4_2 99(13) . 14_556 yes
C2_2 C1_2 D5_2 89.00 . 14_556 yes
D1_2 C1_2 D2_2 106.00 . . yes
D1_2 C1_2 D3_2 113.00 . . yes
C2_2 C1_2 D1_2 106.00 14_556 . yes
D1_2 C1_2 D4_2 148.00 . 14_556 yes
D1_2 C1_2 D5_2 24.00 . 14_556 yes
D2_2 C1_2 D3_2 113.00 . . yes
C2_2 C1_2 D2_2 48.00 14_556 . yes
D2_2 C1_2 D4_2 51.00 . 14_556 yes
D2_2 C1_2 D5_2 103.00 . 14_556 yes
C2_2 C1_2 D3_2 142.00 14_556 . yes
D3_2 C1_2 D4_2 69.00 . 14_556 yes
D3_2 C1_2 D5_2 133.00 . 14_556 yes
C2_2 C1_2 D4_2 76(19) 14_556 14_556 yes
C2_2 C1_2 D5_2 86.00 14_556 14_556 yes
D4_2 C1_2 D5_2 154.00 14_556 14_556 yes
C1_2 C2_2 D4_2 110(17) . . yes
C1_2 C2_2 D5_2 112.00 . . yes
C1_2 C2_2 D6_2 112.00 . . yes
C1_2 C2_2 D2_2 144.00 . 14_556 yes
D4_2 C2_2 D5_2 109.00 . . yes
D4_2 C2_2 D6_2 109.00 . . yes
C1_2 C2_2 D4_2 62.00 14_556 . yes
C2_2 C2_2 D4_2 104.00 14_556 . yes
D2_2 C2_2 D4_2 54.00 14_556 . yes
D5_2 C2_2 D6_2 106.00 . . yes
C1_2 C2_2 D5_2 49.00 14_556 . yes
C2_2 C2_2 D5_2 88.00 14_556 . yes
D2_2 C2_2 D5_2 104.00 14_556 . yes
C1_2 C2_2 D6_2 133.00 14_556 . yes
C2_2 C2_2 D6_2 138.00 14_556 . yes
D2_2 C2_2 D6_2 58.00 14_556 . yes
C1_2 C2_2 D2_2 87.00 14_556 14_556 yes
C2_2 C2_2 D2_2 157.00 14_556 14_556 yes

loop_
_geom_bond_atom_site_label_1
_geom_bond_atom_site_label_2
_geom_bond_distance
_geom_bond_site_symmetry_2
_geom_bond_publ_flag
V O1 1.976(4) . yes
V O2 2.079(9) . yes
V O1 1.976(4) 4_564 yes
V O3 2.056(9) 4_564 yes
V O3 2.056(9) 5_556 yes
V O2 2.079(9) 8_666 yes
O2 C1 1.297(9) . yes
O3 C1 1.297(9) . yes
O1 H1 0.901(17) . no
C1 C2 1.455(7) . no
C2 C3 1.388(4) . no
C2 C4 1.388(6) . no
C4 C5 1.387(3) . no
C5 C5 1.536(5) 8_667 no
C3 H3 1.017(10) . no
C4 H4 1.017(6) . no
C1_1 C2_1 1.53(19) . no
C1_1 C2_1 1.63(15) 5_555 no
C2_1 C2_1 0.7(2) 5_555 no
C1_1 D1_1 1.11(18) . yes
C1_1 D2_1 1.1(3) . yes
C1_1 D3_1 1.1(3) . yes
C1_1 D6_1 1.2(3) 5_555 yes
C2_1 D4_1 1.1(3) . yes
C2_1 D5_1 1.1(4) . yes
C2_1 D6_1 1.1(3) . yes
C2_1 D4_1 1.2(3) 5_555 yes
C2_1 D6_1 0.8(6) 5_555 yes
C1_2 C2_2 1.54(12) . no
C1_2 C2_2 0.76(9) 14_556 no
C2_2 C2_2 1.40(10) 14_556 no
C1_2 D1_2 1.10(14) . yes
C1_2 D2_2 1.1(3) . yes
C1_2 D3_2 1.1(3) . yes
C1_2 D4_2 1.0(4) 14_556 yes
C1_2 D5_2 0.8(3) 14_556 yes
C2_2 D4_2 1.1(3) . yes
C2_2 D5_2 1.1(4) . yes
C2_2 D6_2 1.1(2) . yes
C2_2 D2_2 0.8(4) 14_556 yes

loop_
_geom_torsion_atom_site_label_1
_geom_torsion_atom_site_label_2
_geom_torsion_atom_site_label_3
_geom_torsion_atom_site_label_4
_geom_torsion
_geom_torsion_site_symmetry_1
_geom_torsion_site_symmetry_4
_geom_torsion_publ_flag
O1 V O2 C1 -35.4(8) . . no
O3 V O2 C1 -124.1(8) 4_564 . no
O3 V O2 C1 57.1(8) 5_556 . no
O2 V O2 C1 145.0(9) 8_666 . no
V O2 C1 O3 -2.0(13) . . no
V O2 C1 C2 178.1(5) . . no
V O3 C1 O2 33.1(13) 2_645 . no
V O3 C1 C2 -147.0(6) 2_645 . no
O2 C1 C2 C3 24.1(8) . . no
O2 C1 C2 C4 -150.6(6) . . no
O3 C1 C2 C3 -155.9(6) . . no
O3 C1 C2 C4 29.5(8) . . no
C1 C2 C3 C2 -174.6(4) . 11_665 no
C4 C2 C3 C2 0.0(3) . 11_665 no
C1 C2 C4 C5 174.6(4) . . no
C3 C2 C4 C5 0.0(3) . . no
C2 C4 C5 C5 179.98(17) . 8_667 no
C2 C4 C5 C4 0.0(3) . 11_665 no
